data_7705265
loop_
_publ_author_name
'Paul, Anup'
'Das, Kabita'
'Karmakar, Anirban'
'Guedes da Silva, M F\'atima C'
'Pombeiro, Armando J. L.'

_publ_section_title
;
 A mechanistic insight into the rapid and selective removal of Congo Red
 by an amide functionalised Zn(ii) coordination polymer.
;
_journal_issue 37
_journal_name_full 'Dalton transactions (Cambridge, England : 2003)'
_journal_page_first 12970
_journal_page_last 12984
_journal_paper_doi 10.1039/d0dt02172e
_journal_volume 49
_journal_year 2020
_chemical_formula_moiety 'C26 H18 N4 O6 Pb'
_chemical_formula_sum 'C26 H18 N4 O6 Pb'
_chemical_formula_weight 689.63
_space_group_crystal_system monoclinic
_space_group_IT_number 14
_space_group_name_Hall '-P 2yn'
_space_group_name_H-M_alt 'P 1 21/n 1'
_atom_sites_solution_hydrogens mixed
_audit_creation_method SHELXL-2014/7
_audit_update_record
;
2020-06-18 deposited with the CCDC.	2020-08-24 downloaded from the CCDC.
;
_cell_angle_alpha 90
_cell_angle_beta 92.795(4)
_cell_angle_gamma 90
_cell_formula_units_Z 4
_cell_length_a 17.1194(13)
_cell_length_b 5.1144(3)
_cell_length_c 25.2616(15)
_cell_measurement_reflns_used 9919
_cell_measurement_temperature 296(2)
_cell_measurement_theta_max 26.38
_cell_measurement_theta_min 2.38
_cell_volume 2209.2(2)
_computing_cell_refinement 'Bruker SAINT'
_computing_data_collection 'Bruker APEX2'
_computing_data_reduction 'Bruker SAINT'
_computing_structure_refinement 'SHELXL-2014/7 (Sheldrick, 2014)'
_computing_structure_solution 'SIR97 (Altomare, 1999)'
_diffrn_ambient_temperature 296(2)
_diffrn_measured_fraction_theta_full 0.999
_diffrn_measured_fraction_theta_max 0.997
_diffrn_measurement_device_type 'Bruker APEX-II PHOTON 100'
_diffrn_measurement_method '\f and \w scans'
_diffrn_radiation_type MoK\a
_diffrn_radiation_wavelength 0.71073
_diffrn_reflns_av_R_equivalents 0.0323
_diffrn_reflns_av_unetI/netI 0.0138
_diffrn_reflns_Laue_measured_fraction_full 0.999
_diffrn_reflns_Laue_measured_fraction_max 0.997
_diffrn_reflns_limit_h_max 21
_diffrn_reflns_limit_h_min -21
_diffrn_reflns_limit_k_max 6
_diffrn_reflns_limit_k_min -6
_diffrn_reflns_limit_l_max 31
_diffrn_reflns_limit_l_min -31
_diffrn_reflns_number 49021
_diffrn_reflns_point_group_measured_fraction_full 0.999
_diffrn_reflns_point_group_measured_fraction_max 0.997
_diffrn_reflns_theta_full 25.242
_diffrn_reflns_theta_max 26.428
_diffrn_reflns_theta_min 2.646
_exptl_absorpt_coefficient_mu 7.692
_exptl_absorpt_correction_T_max 0.472
_exptl_absorpt_correction_T_min 0.321
_exptl_absorpt_correction_type multi-scan
_exptl_absorpt_process_details sadabs
_exptl_crystal_colour colourless
_exptl_crystal_density_diffrn 2.073
_exptl_crystal_description prism
_exptl_crystal_F_000 1328
_exptl_crystal_size_max 0.300
_exptl_crystal_size_mid 0.130
_exptl_crystal_size_min 0.100
_refine_diff_density_max 0.381
_refine_diff_density_min -1.014
_refine_diff_density_rms 0.073
_refine_ls_extinction_method none
_refine_ls_goodness_of_fit_ref 1.069
_refine_ls_hydrogen_treatment mixed
_refine_ls_matrix_type full
_refine_ls_number_parameters 340
_refine_ls_number_reflns 4546
_refine_ls_number_restraints 2
_refine_ls_restrained_S_all 1.069
_refine_ls_R_factor_all 0.0199
_refine_ls_R_factor_gt 0.0152
_refine_ls_shift/su_max 0.006
_refine_ls_shift/su_mean 0.000
_refine_ls_structure_factor_coef Fsqd
_refine_ls_weighting_details 'w=1/[\s^2^(Fo^2^)+(0.0305P)^2^+0.0674P] where P=(Fo^2^+2Fc^2^)/3'
_refine_ls_weighting_scheme calc
_refine_ls_wR_factor_gt 0.0413
_refine_ls_wR_factor_ref 0.0438
_reflns_Friedel_coverage 0.000
_reflns_number_gt 4098
_reflns_number_total 4546
_reflns_threshold_expression 'I > 2\s(I)'
_cod_data_source_file d0dt02172e2.cif
_cod_data_source_block 3
_cod_depositor_comments 'Adding full bibliography for 7705264--7705266.cif.'
_cod_original_sg_symbol_H-M 'P 21/n'
_cod_database_code 7705265
_shelx_shelxl_version_number 2014/7
_shelx_space_group_comment
;
The symmetry employed for this shelxl refinement is uniquely defined
by the following loop, which should always be used as a source of
symmetry information in preference to the above space-group names.
They are only intended as comments.
;
_shelx_estimated_absorpt_t_min 0.206
_shelx_estimated_absorpt_t_max 0.513

loop_
_space_group_symop_operation_xyz
'x, y, z'
'-x+1/2, y+1/2, -z+1/2'
'-x, -y, -z'
'x-1/2, -y-1/2, z-1/2'

loop_
_atom_site_label
_atom_site_type_symbol
_atom_site_fract_x
_atom_site_fract_y
_atom_site_fract_z
_atom_site_U_iso_or_equiv
_atom_site_adp_type
_atom_site_occupancy
_atom_site_site_symmetry_order
_atom_site_calc_flag
_atom_site_refinement_flags_posn
_atom_site_refinement_flags_adp
_atom_site_refinement_flags_occupancy
_atom_site_disorder_assembly
_atom_site_disorder_group
C1 C 0.59176(14) 0.1863(5) 0.28841(9) 0.0271(5) Uani 1 1 d . . . . .
C2 C 0.51281(14) 0.1025(5) 0.26548(9) 0.0222(5) Uani 1 1 d . . . . .
C3 C 0.44785(14) 0.2610(5) 0.27143(9) 0.0242(5) Uani 1 1 d . . . . .
H3 H 0.4518 0.4056 0.2937 0.029 Uiso 1 1 calc R U . . .
C4 C 0.37759(13) 0.2060(5) 0.24459(9) 0.0247(5) Uani 1 1 d . . . . .
H4 H 0.3348 0.3155 0.2482 0.030 Uiso 1 1 calc R U . . .
C5 C 0.37074(14) -0.0142(5) 0.21198(10) 0.0220(5) Uani 1 1 d . . . . .
C6 C 0.43495(13) -0.1787(5) 0.20795(9) 0.0253(5) Uani 1 1 d . . . . .
H6 H 0.4303 -0.3288 0.1873 0.030 Uiso 1 1 calc R U . . .
C7 C 0.50538(14) -0.1215(5) 0.23430(10) 0.0254(5) Uani 1 1 d . . . . .
H7 H 0.5479 -0.2326 0.2312 0.030 Uiso 1 1 calc R U . . .
C8 C 0.29810(14) -0.0838(4) 0.17978(10) 0.0245(5) Uani 1 1 d . . . . .
C9 C 0.18286(14) 0.0996(5) 0.13077(10) 0.0241(5) Uani 1 1 d . . . . .
C10 C 0.16842(17) -0.0958(5) 0.09386(12) 0.0350(6) Uani 1 1 d . . . . .
H10 H 0.2054 -0.2248 0.0883 0.042 Uiso 1 1 calc R U . . .
C11 C 0.09740(19) -0.0936(6) 0.06549(13) 0.0418(7) Uani 1 1 d . . . . .
H11 H 0.0852 -0.2249 0.0410 0.050 Uiso 1 1 calc R U . . .
C12 C 0.04534(17) 0.1022(6) 0.07361(13) 0.0418(7) Uani 1 1 d . . . . .
H12 H -0.0018 0.1016 0.0537 0.050 Uiso 1 1 calc R U . . .
N13 N 0.05820(13) 0.2948(5) 0.10859(11) 0.0456(6) Uani 1 1 d . . . . .
C14 C 0.12634(15) 0.2888(5) 0.13650(11) 0.0352(6) Uani 1 1 d . . . . .
H14 H 0.1364 0.4202 0.1614 0.042 Uiso 1 1 calc R U . . .
C15 C 0.84714(14) 0.1192(5) 0.34822(9) 0.0228(5) Uani 1 1 d . . . . .
C16 C 0.92152(14) 0.0605(4) 0.38052(9) 0.0211(5) Uani 1 1 d . . . . .
C17 C 0.96617(14) -0.1581(5) 0.36854(9) 0.0241(5) Uani 1 1 d . . . . .
H17 H 0.9484 -0.2727 0.3420 0.029 Uiso 1 1 calc R U . . .
C18 C 1.03650(13) -0.2051(5) 0.39587(9) 0.0233(5) Uani 1 1 d . . . . .
H18 H 1.0654 -0.3527 0.3880 0.028 Uiso 1 1 calc R U . . .
C19 C 1.06459(14) -0.0343(4) 0.43509(9) 0.0201(5) Uani 1 1 d . . . . .
C20 C 1.01932(13) 0.1817(5) 0.44733(9) 0.0247(5) Uani 1 1 d . . . . .
H20 H 1.0370 0.2965 0.4738 0.030 Uiso 1 1 calc R U . . .
C21 C 0.94854(13) 0.2269(5) 0.42048(9) 0.0234(5) Uani 1 1 d . . . . .
H21 H 0.9187 0.3708 0.4294 0.028 Uiso 1 1 calc R U . . .
C22 C 1.13975(14) -0.0989(4) 0.46485(9) 0.0211(5) Uani 1 1 d . . . . .
C23 C 1.24380(14) 0.0897(4) 0.52378(10) 0.0216(5) Uani 1 1 d . . . . .
C24 C 1.30584(16) -0.0794(5) 0.51796(11) 0.0324(6) Uani 1 1 d . . . . .
H24 H 1.3066 -0.1950 0.4896 0.039 Uiso 1 1 calc R U . . .
C25 C 1.36706(17) -0.0702(6) 0.55612(12) 0.0372(7) Uani 1 1 d . . . . .
H25 H 1.4104 -0.1780 0.5531 0.045 Uiso 1 1 calc R U . . .
C26 C 1.36352(15) 0.0984(5) 0.59836(10) 0.0288(5) Uani 1 1 d . . . . .
H26 H 1.4052 0.1037 0.6233 0.035 Uiso 1 1 calc R U . . .
N4 N 1.30231(11) 0.2546(4) 0.60472(8) 0.0255(4) Uani 1 1 d . . . . .
C28 C 1.24374(13) 0.2506(5) 0.56755(9) 0.0236(5) Uani 1 1 d . . . . .
H28 H 1.2013 0.3612 0.5714 0.028 Uiso 1 1 calc R U . . .
N1 N 0.25334(12) 0.1197(4) 0.16235(9) 0.0271(5) Uani 1 1 d D . . . .
N2 N 1.17919(12) 0.1076(4) 0.48662(8) 0.0232(4) Uani 1 1 d D . . . .
O1 O 0.59446(11) 0.3955(4) 0.31516(8) 0.0376(5) Uani 1 1 d . . . . .
O2 O 0.65108(11) 0.0538(4) 0.27887(8) 0.0358(4) Uani 1 1 d . . . . .
O3 O 0.28203(11) -0.3120(4) 0.16924(9) 0.0416(5) Uani 1 1 d . . . . .
O4 O 0.80875(11) 0.3144(4) 0.36292(7) 0.0369(4) Uani 1 1 d . . . . .
O5 O 0.82900(11) -0.0220(4) 0.30943(8) 0.0343(4) Uani 1 1 d . . . . .
O6 O 1.16292(11) -0.3253(3) 0.46970(8) 0.0338(4) Uani 1 1 d . . . . .
Pb1 Pb 0.72305(2) 0.55945(2) 0.30474(2) 0.02414(4) Uani 1 1 d . . . . .
H1N H 0.2689(16) 0.276(4) 0.1699(12) 0.036 Uiso 1 1 d D U . . .
H2N H 1.1635(16) 0.271(4) 0.4818(11) 0.036 Uiso 1 1 d D U . . .

loop_
_atom_site_aniso_label
_atom_site_aniso_U_11
_atom_site_aniso_U_22
_atom_site_aniso_U_33
_atom_site_aniso_U_23
_atom_site_aniso_U_13
_atom_site_aniso_U_12
C1 0.0227(12) 0.0321(13) 0.0258(12) 0.0105(11) -0.0053(9) -0.0064(11)
C2 0.0205(11) 0.0242(12) 0.0214(11) 0.0056(9) -0.0032(9) -0.0048(9)
C3 0.0248(12) 0.0229(12) 0.0246(11) -0.0028(9) -0.0005(9) -0.0028(9)
C4 0.0188(11) 0.0244(12) 0.0309(12) -0.0019(10) 0.0006(9) 0.0012(10)
C5 0.0201(11) 0.0206(11) 0.0250(12) 0.0034(9) -0.0023(9) -0.0032(9)
C6 0.0242(12) 0.0212(11) 0.0300(12) -0.0014(10) -0.0033(9) 0.0002(10)
C7 0.0225(12) 0.0207(11) 0.0327(13) 0.0033(10) 0.0003(10) 0.0020(9)
C8 0.0190(11) 0.0232(12) 0.0310(13) 0.0023(10) -0.0014(10) -0.0030(9)
C9 0.0215(12) 0.0227(11) 0.0276(12) 0.0027(9) -0.0042(10) -0.0019(9)
C10 0.0341(15) 0.0308(14) 0.0393(15) -0.0066(11) -0.0059(12) 0.0061(11)
C11 0.0425(17) 0.0396(16) 0.0415(17) -0.0090(13) -0.0171(14) -0.0039(13)
C12 0.0254(14) 0.0426(16) 0.0555(19) -0.0020(14) -0.0173(13) -0.0016(12)
N13 0.0266(12) 0.0416(14) 0.0672(17) -0.0068(13) -0.0146(11) 0.0085(11)
C14 0.0286(13) 0.0293(13) 0.0468(16) -0.0105(12) -0.0085(11) 0.0024(11)
C15 0.0178(11) 0.0271(12) 0.0232(11) 0.0029(9) -0.0027(9) -0.0026(9)
C16 0.0216(12) 0.0207(11) 0.0209(11) 0.0024(9) -0.0008(9) -0.0025(9)
C17 0.0261(12) 0.0228(11) 0.0229(11) -0.0043(10) -0.0028(9) 0.0005(10)
C18 0.0252(12) 0.0174(11) 0.0270(12) -0.0041(9) -0.0008(9) 0.0027(9)
C19 0.0207(11) 0.0194(11) 0.0200(11) 0.0006(9) -0.0017(9) -0.0002(9)
C20 0.0265(12) 0.0209(11) 0.0258(12) -0.0066(9) -0.0067(9) 0.0002(10)
C21 0.0231(11) 0.0212(11) 0.0258(12) -0.0038(9) -0.0013(9) 0.0044(9)
C22 0.0227(12) 0.0190(11) 0.0216(11) -0.0014(9) -0.0008(9) 0.0012(9)
C23 0.0205(11) 0.0208(11) 0.0229(11) 0.0025(9) -0.0038(9) -0.0008(9)
C24 0.0285(14) 0.0355(15) 0.0327(14) -0.0082(11) -0.0037(11) 0.0109(11)
C25 0.0275(14) 0.0452(17) 0.0382(16) -0.0016(12) -0.0045(12) 0.0154(12)
C26 0.0202(12) 0.0365(14) 0.0290(13) 0.0063(10) -0.0058(10) 0.0002(10)
N4 0.0227(10) 0.0280(11) 0.0251(10) 0.0000(8) -0.0054(8) -0.0025(8)
C28 0.0193(11) 0.0232(11) 0.0279(12) -0.0022(9) -0.0043(9) 0.0014(9)
N1 0.0233(11) 0.0193(10) 0.0376(12) -0.0017(9) -0.0107(9) -0.0022(8)
N2 0.0222(10) 0.0178(9) 0.0284(11) -0.0014(8) -0.0106(8) 0.0017(8)
O1 0.0300(10) 0.0410(11) 0.0411(11) -0.0065(9) -0.0065(8) -0.0107(8)
O2 0.0187(9) 0.0454(12) 0.0428(11) 0.0086(9) -0.0053(8) 0.0015(8)
O3 0.0362(10) 0.0181(9) 0.0681(14) 0.0001(10) -0.0215(9) -0.0032(8)
O4 0.0326(10) 0.0358(10) 0.0407(11) -0.0073(9) -0.0145(8) 0.0124(9)
O5 0.0267(10) 0.0429(10) 0.0321(10) -0.0087(8) -0.0114(8) 0.0005(8)
O6 0.0318(9) 0.0182(8) 0.0500(11) -0.0028(8) -0.0129(8) 0.0037(8)
Pb1 0.02149(6) 0.02700(6) 0.02330(6) -0.00349(3) -0.00519(4) -0.00215(3)

loop_
_atom_type_symbol
_atom_type_description
_atom_type_scat_dispersion_real
_atom_type_scat_dispersion_imag
_atom_type_scat_source
C C 0.0033 0.0016 'International Tables Vol C Tables 4.2.6.8 and 6.1.1.4'
H H 0.0000 0.0000 'International Tables Vol C Tables 4.2.6.8 and 6.1.1.4'
N N 0.0061 0.0033 'International Tables Vol C Tables 4.2.6.8 and 6.1.1.4'
O O 0.0106 0.0060 'International Tables Vol C Tables 4.2.6.8 and 6.1.1.4'
Pb Pb -3.3944 10.1111 'International Tables Vol C Tables 4.2.6.8 and 6.1.1.4'

loop_
_geom_angle_atom_site_label_1
_geom_angle_atom_site_label_2
_geom_angle_atom_site_label_3
_geom_angle
_geom_angle_site_symmetry_1
_geom_angle_site_symmetry_3
_geom_angle_publ_flag
O2 C1 O1 123.4(2) . . ?
O2 C1 C2 119.5(2) . . ?
O1 C1 C2 117.0(2) . . ?
C3 C2 C7 119.3(2) . . ?
C3 C2 C1 120.0(2) . . ?
C7 C2 C1 120.5(2) . . ?
C4 C3 C2 120.7(2) . . ?
C4 C3 H3 119.6 . . ?
C2 C3 H3 119.6 . . ?
C3 C4 C5 120.0(2) . . ?
C3 C4 H4 120.0 . . ?
C5 C4 H4 120.0 . . ?
C6 C5 C4 119.1(2) . . ?
C6 C5 C8 117.1(2) . . ?
C4 C5 C8 123.8(2) . . ?
C7 C6 C5 120.7(2) . . ?
C7 C6 H6 119.6 . . ?
C5 C6 H6 119.6 . . ?
C6 C7 C2 120.1(2) . . ?
C6 C7 H7 120.0 . . ?
C2 C7 H7 120.0 . . ?
O3 C8 N1 123.0(2) . . ?
O3 C8 C5 121.1(2) . . ?
N1 C8 C5 115.9(2) . . ?
C10 C9 C14 118.3(2) . . ?
C10 C9 N1 123.5(2) . . ?
C14 C9 N1 118.1(2) . . ?
C9 C10 C11 118.0(3) . . ?
C9 C10 H10 121.0 . . ?
C11 C10 H10 121.0 . . ?
C12 C11 C10 119.6(3) . . ?
C12 C11 H11 120.2 . . ?
C10 C11 H11 120.2 . . ?
N13 C12 C11 123.6(3) . . ?
N13 C12 H12 118.2 . . ?
C11 C12 H12 118.2 . . ?
C14 N13 C12 116.4(3) . . ?
N13 C14 C9 124.0(3) . . ?
N13 C14 H14 118.0 . . ?
C9 C14 H14 118.0 . . ?
O5 C15 O4 125.3(2) . . ?
O5 C15 C16 118.8(2) . . ?
O4 C15 C16 115.9(2) . . ?
C21 C16 C17 119.0(2) . . ?
C21 C16 C15 121.1(2) . . ?
C17 C16 C15 119.9(2) . . ?
C18 C17 C16 120.3(2) . . ?
C18 C17 H17 119.8 . . ?
C16 C17 H17 119.8 . . ?
C17 C18 C19 120.7(2) . . ?
C17 C18 H18 119.6 . . ?
C19 C18 H18 119.6 . . ?
C18 C19 C20 118.7(2) . . ?
C18 C19 C22 118.6(2) . . ?
C20 C19 C22 122.6(2) . . ?
C21 C20 C19 120.6(2) . . ?
C21 C20 H20 119.7 . . ?
C19 C20 H20 119.7 . . ?
C20 C21 C16 120.7(2) . . ?
C20 C21 H21 119.6 . . ?
C16 C21 H21 119.6 . . ?
O6 C22 N2 122.8(2) . . ?
O6 C22 C19 121.6(2) . . ?
N2 C22 C19 115.55(19) . . ?
C28 C23 C24 119.3(2) . . ?
C28 C23 N2 117.5(2) . . ?
C24 C23 N2 123.2(2) . . ?
C23 C24 C25 117.5(2) . . ?
C23 C24 H24 121.2 . . ?
C25 C24 H24 121.2 . . ?
C26 C25 C24 119.9(3) . . ?
C26 C25 H25 120.0 . . ?
C24 C25 H25 120.0 . . ?
N4 C26 C25 122.2(2) . . ?
N4 C26 H26 118.9 . . ?
C25 C26 H26 118.9 . . ?
C26 N4 C28 118.2(2) . . ?
C26 N4 Pb1 120.25(16) . 3_766 ?
C28 N4 Pb1 118.87(16) . 3_766 ?
N4 C28 C23 122.8(2) . . ?
N4 C28 H28 118.6 . . ?
C23 C28 H28 118.6 . . ?
C8 N1 C9 125.5(2) . . ?
C8 N1 H1N 119(2) . . ?
C9 N1 H1N 116(2) . . ?
C22 N2 C23 125.1(2) . . ?
C22 N2 H2N 122.5(19) . . ?
C23 N2 H2N 112.0(19) . . ?
C1 O1 Pb1 104.39(16) . . ?
C15 O4 Pb1 123.31(16) . . ?
O4 Pb1 O1 106.94(7) . . ?
O4 Pb1 N4 76.58(6) . 3_766 ?
O1 Pb1 N4 80.35(6) . 3_766 ?

loop_
_geom_bond_atom_site_label_1
_geom_bond_atom_site_label_2
_geom_bond_distance
_geom_bond_site_symmetry_2
_geom_bond_publ_flag
C1 O2 1.254(3) . ?
C1 O1 1.265(3) . ?
C1 C2 1.507(3) . ?
C2 C3 1.390(3) . ?
C2 C7 1.393(3) . ?
C3 C4 1.381(3) . ?
C3 H3 0.9300 . ?
C4 C5 1.397(3) . ?
C4 H4 0.9300 . ?
C5 C6 1.392(3) . ?
C5 C8 1.495(3) . ?
C6 C7 1.380(3) . ?
C6 H6 0.9300 . ?
C7 H7 0.9300 . ?
C8 O3 1.226(3) . ?
C8 N1 1.353(3) . ?
C9 C10 1.381(4) . ?
C9 C14 1.381(4) . ?
C9 N1 1.417(3) . ?
C10 C11 1.381(4) . ?
C10 H10 0.9300 . ?
C11 C12 1.363(4) . ?
C11 H11 0.9300 . ?
C12 N13 1.334(4) . ?
C12 H12 0.9300 . ?
N13 C14 1.334(3) . ?
C14 H14 0.9300 . ?
C15 O5 1.244(3) . ?
C15 O4 1.261(3) . ?
C15 C16 1.509(3) . ?
C16 C21 1.382(3) . ?
C16 C17 1.396(3) . ?
C17 C18 1.380(3) . ?
C17 H17 0.9300 . ?
C18 C19 1.389(3) . ?
C18 H18 0.9300 . ?
C19 C20 1.393(3) . ?
C19 C22 1.495(3) . ?
C20 C21 1.379(3) . ?
C20 H20 0.9300 . ?
C21 H21 0.9300 . ?
C22 O6 1.228(3) . ?
C22 N2 1.355(3) . ?
C23 C28 1.379(3) . ?
C23 C24 1.383(3) . ?
C23 N2 1.418(3) . ?
C24 C25 1.390(4) . ?
C24 H24 0.9300 . ?
C25 C26 1.376(4) . ?
C25 H25 0.9300 . ?
C26 N4 1.333(3) . ?
C26 H26 0.9300 . ?
N4 C28 1.340(3) . ?
N4 Pb1 2.534(2) 3_766 ?
C28 H28 0.9300 . ?
N1 H1N 0.863(18) . ?
N2 H2N 0.883(18) . ?
O1 Pb1 2.3821(19) . ?
O4 Pb1 2.3817(17) . ?
Pb1 N4 2.534(2) 3_766 ?

loop_
_geom_hbond_atom_site_label_D
_geom_hbond_atom_site_label_H
_geom_hbond_atom_site_label_A
_geom_hbond_distance_DH
_geom_hbond_distance_HA
_geom_hbond_distance_DA
_geom_hbond_angle_DHA
_geom_hbond_site_symmetry_A
C10 H10 O3 0.93 2.42 2.876(3) 110.4 .
C28 H28 O4 0.93 2.36 2.999(3) 125.9 3_766
N1 H1N O3 0.863(18) 2.117(19) 2.951(3) 162(3) 1_565
N2 H2N O6 0.883(18) 2.089(19) 2.943(3) 163(3) 1_565

loop_
_geom_torsion_atom_site_label_1
_geom_torsion_atom_site_label_2
_geom_torsion_atom_site_label_3
_geom_torsion_atom_site_label_4
_geom_torsion
_geom_torsion_site_symmetry_1
_geom_torsion_site_symmetry_2
_geom_torsion_site_symmetry_3
_geom_torsion_site_symmetry_4
_geom_torsion_publ_flag
O2 C1 C2 C3 -173.7(2) . . . . ?
O1 C1 C2 C3 3.8(3) . . . . ?
O2 C1 C2 C7 0.6(3) . . . . ?
O1 C1 C2 C7 178.2(2) . . . . ?
C7 C2 C3 C4 -3.5(4) . . . . ?
C1 C2 C3 C4 170.9(2) . . . . ?
C2 C3 C4 C5 1.5(4) . . . . ?
C3 C4 C5 C6 1.3(4) . . . . ?
C3 C4 C5 C8 -177.5(2) . . . . ?
C4 C5 C6 C7 -2.2(4) . . . . ?
C8 C5 C6 C7 176.8(2) . . . . ?
C5 C6 C7 C2 0.2(4) . . . . ?
C3 C2 C7 C6 2.6(4) . . . . ?
C1 C2 C7 C6 -171.7(2) . . . . ?
C6 C5 C8 O3 30.5(4) . . . . ?
C4 C5 C8 O3 -150.6(3) . . . . ?
C6 C5 C8 N1 -148.0(2) . . . . ?
C4 C5 C8 N1 30.9(4) . . . . ?
C14 C9 C10 C11 -1.3(4) . . . . ?
N1 C9 C10 C11 -179.9(3) . . . . ?
C9 C10 C11 C12 1.8(5) . . . . ?
C10 C11 C12 N13 -1.1(5) . . . . ?
C11 C12 N13 C14 -0.1(5) . . . . ?
C12 N13 C14 C9 0.6(5) . . . . ?
C10 C9 C14 N13 0.2(4) . . . . ?
N1 C9 C14 N13 178.8(3) . . . . ?
O5 C15 C16 C21 173.1(2) . . . . ?
O4 C15 C16 C21 -5.7(3) . . . . ?
O5 C15 C16 C17 -3.8(3) . . . . ?
O4 C15 C16 C17 177.4(2) . . . . ?
C21 C16 C17 C18 -0.7(4) . . . . ?
C15 C16 C17 C18 176.3(2) . . . . ?
C16 C17 C18 C19 -1.0(4) . . . . ?
C17 C18 C19 C20 1.7(4) . . . . ?
C17 C18 C19 C22 177.9(2) . . . . ?
C18 C19 C20 C21 -0.9(4) . . . . ?
C22 C19 C20 C21 -176.9(2) . . . . ?
C19 C20 C21 C16 -0.8(4) . . . . ?
C17 C16 C21 C20 1.5(4) . . . . ?
C15 C16 C21 C20 -175.4(2) . . . . ?
C18 C19 C22 O6 -25.6(4) . . . . ?
C20 C19 C22 O6 150.4(3) . . . . ?
C18 C19 C22 N2 155.6(2) . . . . ?
C20 C19 C22 N2 -28.4(3) . . . . ?
C28 C23 C24 C25 -2.5(4) . . . . ?
N2 C23 C24 C25 177.4(3) . . . . ?
C23 C24 C25 C26 1.5(4) . . . . ?
C24 C25 C26 N4 0.8(4) . . . . ?
C25 C26 N4 C28 -2.0(4) . . . . ?
C25 C26 N4 Pb1 159.1(2) . . . 3_766 ?
C26 N4 C28 C23 1.0(4) . . . . ?
Pb1 N4 C28 C23 -160.38(18) 3_766 . . . ?
C24 C23 C28 N4 1.2(4) . . . . ?
N2 C23 C28 N4 -178.6(2) . . . . ?
O3 C8 N1 C9 0.7(5) . . . . ?
C5 C8 N1 C9 179.1(2) . . . . ?
C10 C9 N1 C8 -31.8(4) . . . . ?
C14 C9 N1 C8 149.6(3) . . . . ?
O6 C22 N2 C23 -10.4(4) . . . . ?
C19 C22 N2 C23 168.5(2) . . . . ?
C28 C23 N2 C22 -134.2(3) . . . . ?
C24 C23 N2 C22 46.0(4) . . . . ?
O2 C1 O1 Pb1 25.5(3) . . . . ?
C2 C1 O1 Pb1 -151.92(17) . . . . ?
O5 C15 O4 Pb1 -24.6(4) . . . . ?
C16 C15 O4 Pb1 154.20(16) . . . . ?
